data_4110060
loop_
_publ_author_name
'Masakazu Hirotsu'
'Philip P. Fontaine'
'Peter Y. Zavalij'
'Lawrence R. Sita'

_publ_section_title
;
 Extreme N\\tbN Bond Elongation and Facile N-Atom Functionalization
 Reactions within Two Structurally Versatile New Families of Group 4
 Bimetallic "Side-on-Bridged" Dinitrogen Complexes for Zirconium and
 Hafnium
;
_journal_name_full 'Journal of the American Chemical Society'
_journal_page_first 12690
_journal_page_last 12692
_journal_paper_doi 10.1021/ja0752989
_journal_volume 129
_journal_year 2007
_chemical_formula_moiety 'C34 H60 Hf2 N6'
_chemical_formula_sum 'C34 H60 Hf2 N6'
_chemical_formula_weight 909.86
_chemical_name_common cmpd_5
_chemical_name_systematic ?
_space_group_IT_number 61
_symmetry_cell_setting orthorhombic
_symmetry_space_group_name_Hall '-P 2ac 2ab'
_symmetry_space_group_name_H-M 'P b c a'
_atom_sites_solution_hydrogens geom
_atom_sites_solution_primary direct
_atom_sites_solution_secondary difmap
_audit_creation_method 'SHELXL-97 & ZCIF'
_cell_angle_alpha 90.00
_cell_angle_beta 90.00
_cell_angle_gamma 90.00
_cell_formula_units_Z 8
_cell_length_a 15.0967(7)
_cell_length_b 16.0300(8)
_cell_length_c 31.8146(15)
_cell_measurement_reflns_used 8608
_cell_measurement_temperature 220(2)
_cell_measurement_theta_max 29.0
_cell_measurement_theta_min 2.3
_cell_volume 7699.1(6)
_computing_cell_refinement 'SAINT (Bruker, 1999)'
_computing_data_collection 'SMART (Bruker, 1999)'
_computing_data_reduction SAINT
_computing_molecular_graphics 'XSHEL (Bruker, 1999)'
_computing_publication_material SHELXL-97
_computing_structure_refinement 'SHELXL-97 (Sheldrick, 1997)'
_computing_structure_solution 'SHELXS-97 (Sheldrick, 1990)'
_diffrn_ambient_temperature 220(2)
_diffrn_detector 'CCD area detector'
_diffrn_detector_area_resol_mean 8.33
_diffrn_detector_type 'Bruker Smart1000'
_diffrn_measured_fraction_theta_full 1.000
_diffrn_measured_fraction_theta_max 1.000
_diffrn_measurement_details 366,606,606,1206
_diffrn_measurement_device_type 'three-circle diffractometer'
_diffrn_measurement_method '\w and \f scans'
_diffrn_measurement_specimen_support 'cactus needle'
_diffrn_orient_matrix_type standard
_diffrn_orient_matrix_UB_11 0.0215411
_diffrn_orient_matrix_UB_12 -0.0222718
_diffrn_orient_matrix_UB_13 -0.0275237
_diffrn_orient_matrix_UB_21 -0.0494219
_diffrn_orient_matrix_UB_22 -0.0415197
_diffrn_orient_matrix_UB_23 -0.0001750
_diffrn_orient_matrix_UB_31 -0.0384817
_diffrn_orient_matrix_UB_32 0.0408839
_diffrn_orient_matrix_UB_33 -0.0151768
_diffrn_radiation_monochromator graphite
_diffrn_radiation_source 'fine-focus sealed tube'
_diffrn_radiation_type MoK\a
_diffrn_radiation_wavelength 0.71073
_diffrn_reflns_av_R_equivalents 0.0396
_diffrn_reflns_av_sigmaI/netI 0.0224
_diffrn_reflns_limit_h_max 19
_diffrn_reflns_limit_h_min -18
_diffrn_reflns_limit_k_max 20
_diffrn_reflns_limit_k_min -19
_diffrn_reflns_limit_l_max 41
_diffrn_reflns_limit_l_min -41
_diffrn_reflns_number 70111
_diffrn_reflns_theta_full 27.50
_diffrn_reflns_theta_max 27.50
_diffrn_reflns_theta_min 2.54
_diffrn_source_current 30
_diffrn_source_voltage 50
_diffrn_standards_decay_% 0
_exptl_absorpt_coefficient_mu 5.418
_exptl_absorpt_correction_T_max 0.805
_exptl_absorpt_correction_T_min 0.213
_exptl_absorpt_correction_type multi-scan
_exptl_absorpt_process_details 'SADABS (Sheldrick, 1996)'
_exptl_crystal_colour purple
_exptl_crystal_density_diffrn 1.570
_exptl_crystal_density_method not-measured
_exptl_crystal_description prism
_exptl_crystal_F_000 3600
_exptl_crystal_id cmpd_5
_exptl_crystal_size_max 0.36
_exptl_crystal_size_mid 0.24
_exptl_crystal_size_min 0.04
_refine_diff_density_max 0.992
_refine_diff_density_min -0.602
_refine_diff_density_rms 0.104
_refine_ls_extinction_method none
_refine_ls_goodness_of_fit_ref 0.998
_refine_ls_hydrogen_treatment mixed
_refine_ls_matrix_type full
_refine_ls_number_parameters 405
_refine_ls_number_reflns 8849
_refine_ls_number_restraints 2
_refine_ls_restrained_S_all 0.998
_refine_ls_R_factor_all 0.0342
_refine_ls_R_factor_gt 0.0224
_refine_ls_shift/su_max 0.001
_refine_ls_shift/su_mean 0.000
_refine_ls_structure_factor_coef Fsqd
_refine_ls_weighting_details 'w=1/[\s^2^(Fo^2^)+(0.019P)^2^+17.29P], P=(max(Fo^2^,0)+2Fc^2^)/3'
_refine_ls_weighting_scheme calc
_refine_ls_wR_factor_gt 0.0492
_refine_ls_wR_factor_ref 0.0547
_reflns_number_gt 7364
_reflns_number_total 8849
_reflns_threshold_expression >2sigma(I)
_cod_data_source_file ja0752989si20070716_045144.cif
_cod_data_source_block cmpd_5
_cod_database_code 4110060

loop_
_symmetry_equiv_pos_as_xyz
'x, y, z'
'-x+1/2, -y, z+1/2'
'-x, y+1/2, -z+1/2'
'x+1/2, -y+1/2, -z'
'-x, -y, -z'
'x-1/2, y, -z-1/2'
'x, -y-1/2, z-1/2'
'-x-1/2, y-1/2, z'

loop_
_atom_site_label
_atom_site_type_symbol
_atom_site_fract_x
_atom_site_fract_y
_atom_site_fract_z
_atom_site_U_iso_or_equiv
_atom_site_adp_type
_atom_site_occupancy
_atom_site_symmetry_multiplicity
_atom_site_calc_flag
_atom_site_refinement_flags
Hf1 Hf 0.545461(8) 0.268816(8) 0.078824(4) 0.02726(4) Uani 1 1 d .
Hf2 Hf 0.408927(9) 0.377602(8) 0.151152(4) 0.02893(4) Uani 1 1 d .
N1 N 0.46935(19) 0.36752(18) 0.09474(9) 0.0344(6) Uani 1 1 d .
N2 N 0.52790(18) 0.33139(19) 0.13373(9) 0.0365(6) Uani 1 1 d .
N11 N 0.47713(19) 0.14790(18) 0.08150(10) 0.0375(7) Uani 1 1 d .
N12 N 0.45535(17) 0.22983(18) 0.02610(9) 0.0344(6) Uani 1 1 d .
C10 C 0.4313(2) 0.1608(2) 0.04570(12) 0.0384(8) Uani 1 1 d .
C11 C 0.3591(3) 0.1040(3) 0.03037(17) 0.0627(12) Uani 1 1 d .
H11A H 0.3311 0.0769 0.0542 0.094 Uiso 1 1 calc R
H11B H 0.3841 0.0620 0.0119 0.094 Uiso 1 1 calc R
H11C H 0.3153 0.1363 0.0151 0.094 Uiso 1 1 calc R
C12 C 0.4579(3) 0.0785(2) 0.10974(14) 0.0511(10) Uani 1 1 d .
H12 H 0.3928 0.0730 0.1123 0.061 Uiso 1 1 calc R
C13 C 0.4956(4) 0.0985(3) 0.15274(14) 0.0647(13) Uani 1 1 d .
H13A H 0.5597 0.0991 0.1513 0.097 Uiso 1 1 calc R
H13B H 0.4766 0.0564 0.1727 0.097 Uiso 1 1 calc R
H13C H 0.4745 0.1528 0.1618 0.097 Uiso 1 1 calc R
C14 C 0.4954(4) -0.0043(3) 0.09368(18) 0.0770(15) Uani 1 1 d .
H14A H 0.5594 -0.0005 0.0920 0.115 Uiso 1 1 calc R
H14B H 0.4715 -0.0160 0.0660 0.115 Uiso 1 1 calc R
H14C H 0.4791 -0.0487 0.1129 0.115 Uiso 1 1 calc R
C15 C 0.4122(2) 0.2612(2) -0.01205(12) 0.0407(8) Uani 1 1 d .
H15 H 0.3486 0.2464 -0.0107 0.049 Uiso 1 1 calc R
C16 C 0.4199(3) 0.3549(3) -0.01268(14) 0.0558(11) Uani 1 1 d .
H16A H 0.3927 0.3777 0.0124 0.084 Uiso 1 1 calc R
H16B H 0.3899 0.3766 -0.0373 0.084 Uiso 1 1 calc R
H16C H 0.4819 0.3706 -0.0135 0.084 Uiso 1 1 calc R
C17 C 0.4511(4) 0.2224(3) -0.05136(14) 0.0699(14) Uani 1 1 d .
H17A H 0.4223 0.2458 -0.0759 0.105 Uiso 1 1 calc R
H17B H 0.4418 0.1626 -0.0508 0.105 Uiso 1 1 calc R
H17C H 0.5141 0.2341 -0.0525 0.105 Uiso 1 1 calc R
N22 N 0.30697(19) 0.28156(18) 0.15592(9) 0.0361(6) Uani 1 1 d .
N23 N 0.4030(2) 0.29472(19) 0.20861(9) 0.0393(7) Uani 1 1 d .
C20 C 0.3371(3) 0.2504(2) 0.19221(12) 0.0405(8) Uani 1 1 d .
C21 C 0.2995(3) 0.1721(3) 0.21180(16) 0.0662(13) Uani 1 1 d .
H21A H 0.2684 0.1401 0.1905 0.099 Uiso 1 1 calc R
H21B H 0.2586 0.1872 0.2341 0.099 Uiso 1 1 calc R
H21C H 0.3473 0.1389 0.2234 0.099 Uiso 1 1 calc R
C22 C 0.2361(3) 0.2440(3) 0.13095(13) 0.0474(9) Uani 1 1 d .
H22 H 0.2451 0.1828 0.1303 0.057 Uiso 1 1 calc R
C23 C 0.2430(3) 0.2774(3) 0.08629(12) 0.0568(11) Uani 1 1 d .
H23A H 0.2304 0.3367 0.0862 0.085 Uiso 1 1 calc R
H23B H 0.2007 0.2488 0.0685 0.085 Uiso 1 1 calc R
H23C H 0.3025 0.2681 0.0757 0.085 Uiso 1 1 calc R
C24 C 0.1456(3) 0.2618(4) 0.14893(16) 0.0784(17) Uani 1 1 d .
H24A H 0.1411 0.2376 0.1768 0.118 Uiso 1 1 calc R
H24B H 0.1006 0.2378 0.1308 0.118 Uiso 1 1 calc R
H24C H 0.1368 0.3217 0.1507 0.118 Uiso 1 1 calc R
C25 C 0.4568(3) 0.2644(3) 0.24359(13) 0.0548(11) Uani 1 1 d .
H25 H 0.4567 0.2026 0.2429 0.066 Uiso 1 1 calc R
C26 C 0.5515(3) 0.2944(4) 0.23670(17) 0.0877(19) Uani 1 1 d .
H26A H 0.5741 0.2717 0.2105 0.132 Uiso 1 1 calc R
H26B H 0.5885 0.2758 0.2598 0.132 Uiso 1 1 calc R
H26C H 0.5523 0.3549 0.2353 0.132 Uiso 1 1 calc R
C27 C 0.4197(4) 0.2925(4) 0.28558(14) 0.0824(17) Uani 1 1 d .
H27A H 0.4191 0.3530 0.2867 0.124 Uiso 1 1 calc R
H27B H 0.4564 0.2709 0.3081 0.124 Uiso 1 1 calc R
H27C H 0.3597 0.2716 0.2887 0.124 Uiso 1 1 calc R
C30 C 0.6624(2) 0.2837(2) 0.02427(12) 0.0364(8) Uani 1 1 d D
H30 H 0.640(3) 0.297(2) -0.0034(6) 0.053(12) Uiso 1 1 d D
C31 C 0.6817(2) 0.3431(2) 0.05567(13) 0.0434(9) Uani 1 1 d .
C32 C 0.7094(2) 0.2982(3) 0.09153(13) 0.0487(10) Uani 1 1 d .
C33 C 0.7056(2) 0.2117(3) 0.08221(13) 0.0451(9) Uani 1 1 d .
C34 C 0.6764(2) 0.2028(2) 0.04027(11) 0.0367(8) Uani 1 1 d .
C35 C 0.6761(3) 0.4367(3) 0.05137(17) 0.0676(14) Uani 1 1 d .
H35A H 0.6455 0.4507 0.0255 0.101 Uiso 1 1 calc R
H35B H 0.7354 0.4601 0.0508 0.101 Uiso 1 1 calc R
H35C H 0.6439 0.4596 0.0751 0.101 Uiso 1 1 calc R
C36 C 0.7404(3) 0.3365(4) 0.13224(16) 0.0804(17) Uani 1 1 d .
H36A H 0.7397 0.2946 0.1542 0.121 Uiso 1 1 calc R
H36B H 0.7013 0.3820 0.1399 0.121 Uiso 1 1 calc R
H36C H 0.8002 0.3576 0.1288 0.121 Uiso 1 1 calc R
C37 C 0.7350(3) 0.1419(3) 0.11083(16) 0.0738(15) Uani 1 1 d .
H37A H 0.7987 0.1355 0.1089 0.111 Uiso 1 1 calc R
H37B H 0.7064 0.0904 0.1024 0.111 Uiso 1 1 calc R
H37C H 0.7186 0.1550 0.1396 0.111 Uiso 1 1 calc R
C38 C 0.6642(3) 0.1228(2) 0.01584(14) 0.0515(10) Uani 1 1 d .
H38A H 0.7213 0.1031 0.0060 0.077 Uiso 1 1 calc R
H38B H 0.6257 0.1329 -0.0080 0.077 Uiso 1 1 calc R
H38C H 0.6377 0.0809 0.0339 0.077 Uiso 1 1 calc R
C40 C 0.2865(3) 0.4872(2) 0.14503(14) 0.0474(9) Uani 1 1 d D
H40 H 0.2306(15) 0.471(3) 0.1328(12) 0.057(13) Uiso 1 1 d D
C41 C 0.3066(3) 0.4823(2) 0.18813(14) 0.0502(10) Uani 1 1 d .
C42 C 0.3943(3) 0.5109(2) 0.19319(13) 0.0514(10) Uani 1 1 d .
C43 C 0.4283(3) 0.5324(2) 0.15272(14) 0.0470(9) Uani 1 1 d .
C44 C 0.3607(3) 0.5180(2) 0.12306(13) 0.0461(9) Uani 1 1 d .
C45 C 0.2447(4) 0.4530(3) 0.22251(17) 0.0777(17) Uani 1 1 d .
H45A H 0.2645 0.3993 0.2329 0.116 Uiso 1 1 calc R
H45B H 0.1852 0.4478 0.2113 0.116 Uiso 1 1 calc R
H45C H 0.2449 0.4932 0.2453 0.116 Uiso 1 1 calc R
C46 C 0.4401(5) 0.5244(3) 0.23435(18) 0.0907(19) Uani 1 1 d .
H46A H 0.4265 0.5799 0.2448 0.136 Uiso 1 1 calc R
H46B H 0.5036 0.5191 0.2305 0.136 Uiso 1 1 calc R
H46C H 0.4200 0.4831 0.2545 0.136 Uiso 1 1 calc R
C47 C 0.5188(3) 0.5673(3) 0.14328(19) 0.0727(15) Uani 1 1 d .
H47A H 0.5393 0.5456 0.1165 0.109 Uiso 1 1 calc R
H47B H 0.5597 0.5509 0.1653 0.109 Uiso 1 1 calc R
H47C H 0.5155 0.6276 0.1419 0.109 Uiso 1 1 calc R
C48 C 0.3667(4) 0.5345(3) 0.07657(14) 0.0638(13) Uani 1 1 d .
H48A H 0.3167 0.5088 0.0625 0.096 Uiso 1 1 calc R
H48B H 0.4213 0.5112 0.0657 0.096 Uiso 1 1 calc R
H48C H 0.3658 0.5942 0.0716 0.096 Uiso 1 1 calc R

loop_
_atom_site_aniso_label
_atom_site_aniso_U_11
_atom_site_aniso_U_22
_atom_site_aniso_U_33
_atom_site_aniso_U_23
_atom_site_aniso_U_13
_atom_site_aniso_U_12
Hf1 0.02264(6) 0.02584(7) 0.03331(7) -0.00071(5) 0.00071(5) 0.00129(5)
Hf2 0.03152(7) 0.02276(7) 0.03250(7) -0.00180(5) 0.00082(5) 0.00178(5)
N1 0.0369(15) 0.0335(15) 0.0328(14) 0.0016(12) -0.0005(11) 0.0097(12)
N2 0.0337(14) 0.0399(17) 0.0358(15) -0.0042(13) -0.0027(12) 0.0072(12)
N11 0.0368(15) 0.0275(15) 0.0483(17) 0.0024(13) 0.0045(13) -0.0020(12)
N12 0.0287(13) 0.0342(16) 0.0402(15) -0.0020(13) -0.0043(12) 0.0005(12)
C10 0.0305(16) 0.0333(18) 0.051(2) -0.0091(16) 0.0025(15) 0.0028(14)
C11 0.050(2) 0.048(3) 0.090(4) -0.006(2) -0.013(2) -0.016(2)
C12 0.053(2) 0.032(2) 0.068(3) 0.0117(19) 0.012(2) -0.0041(17)
C13 0.085(3) 0.051(3) 0.058(3) 0.018(2) 0.013(2) 0.011(2)
C14 0.111(4) 0.029(2) 0.091(4) 0.004(2) 0.002(3) 0.007(2)
C15 0.0295(16) 0.051(2) 0.042(2) -0.0048(17) -0.0057(14) 0.0036(16)
C16 0.060(3) 0.053(3) 0.054(3) 0.011(2) -0.010(2) 0.008(2)
C17 0.084(3) 0.087(4) 0.039(2) -0.012(2) -0.010(2) 0.025(3)
N22 0.0394(15) 0.0311(15) 0.0378(15) -0.0021(12) -0.0008(12) -0.0060(12)
N23 0.0486(17) 0.0375(16) 0.0318(15) 0.0037(13) -0.0009(13) 0.0035(14)
C20 0.050(2) 0.0299(18) 0.042(2) 0.0025(15) 0.0092(16) -0.0018(15)
C21 0.084(3) 0.044(3) 0.070(3) 0.017(2) 0.012(3) -0.010(2)
C22 0.044(2) 0.044(2) 0.054(2) -0.0098(18) 0.0022(18) -0.0126(17)
C23 0.049(2) 0.076(3) 0.046(2) -0.015(2) -0.0113(18) -0.009(2)
C24 0.043(2) 0.133(5) 0.059(3) -0.018(3) 0.009(2) -0.025(3)
C25 0.064(3) 0.063(3) 0.037(2) 0.0111(19) -0.0025(19) 0.014(2)
C26 0.058(3) 0.143(6) 0.062(3) 0.025(4) -0.018(2) 0.014(3)
C27 0.102(4) 0.113(5) 0.032(2) 0.007(3) -0.001(2) 0.022(4)
C30 0.0299(16) 0.039(2) 0.0403(19) 0.0003(15) 0.0105(14) -0.0010(14)
C31 0.0275(16) 0.040(2) 0.063(2) -0.0070(18) 0.0102(16) -0.0051(15)
C32 0.0235(16) 0.065(3) 0.058(2) -0.014(2) -0.0008(15) -0.0039(17)
C33 0.0251(16) 0.057(2) 0.053(2) 0.0011(19) 0.0007(15) 0.0112(16)
C34 0.0255(15) 0.0375(19) 0.047(2) -0.0055(16) 0.0056(14) 0.0063(14)
C35 0.065(3) 0.040(2) 0.098(4) -0.013(2) 0.029(3) -0.018(2)
C36 0.043(2) 0.122(5) 0.076(3) -0.037(3) -0.019(2) -0.007(3)
C37 0.056(3) 0.093(4) 0.072(3) 0.024(3) 0.003(2) 0.034(3)
C38 0.049(2) 0.041(2) 0.065(3) -0.0095(19) 0.0089(19) 0.0078(18)
C40 0.042(2) 0.0321(19) 0.068(3) 0.0006(18) 0.0060(19) 0.0135(16)
C41 0.061(2) 0.0273(18) 0.063(3) -0.0056(18) 0.024(2) 0.0093(17)
C42 0.077(3) 0.0269(18) 0.050(2) -0.0117(17) 0.007(2) -0.0016(19)
C43 0.056(2) 0.0228(17) 0.062(3) -0.0044(17) 0.0101(19) -0.0033(16)
C44 0.053(2) 0.0277(18) 0.058(2) 0.0047(17) 0.0091(19) 0.0151(17)
C45 0.094(4) 0.050(3) 0.088(4) 0.003(3) 0.053(3) 0.016(3)
C46 0.144(6) 0.058(3) 0.070(4) -0.024(3) -0.016(4) -0.011(3)
C47 0.068(3) 0.042(3) 0.108(4) -0.003(3) 0.016(3) -0.015(2)
C48 0.087(3) 0.048(3) 0.056(3) 0.017(2) 0.007(2) 0.027(2)

loop_
_atom_type_symbol
_atom_type_description
_atom_type_scat_dispersion_real
_atom_type_scat_dispersion_imag
_atom_type_scat_source
C C 0.0033 0.0016 'International Tables Vol C Tables 4.2.6.8 and 6.1.1.4'
H H 0.0000 0.0000 'International Tables Vol C Tables 4.2.6.8 and 6.1.1.4'
N N 0.0061 0.0033 'International Tables Vol C Tables 4.2.6.8 and 6.1.1.4'
Hf Hf -0.5830 6.1852 'International Tables Vol C Tables 4.2.6.8 and 6.1.1.4'

loop_
_geom_angle_atom_site_label_1
_geom_angle_atom_site_label_2
_geom_angle_atom_site_label_3
_geom_angle
N1 Hf1 N2 47.43(11)
N1 Hf1 N11 114.47(11)
N2 Hf1 N11 109.93(12)
N1 Hf1 N12 93.47(11)
N2 Hf1 N12 134.40(10)
N11 Hf1 N12 59.98(11)
N1 Hf1 C30 120.22(12)
N2 Hf1 C30 130.17(12)
N11 Hf1 C30 116.43(11)
N12 Hf1 C30 86.31(11)
N1 Hf1 C31 99.76(12)
N2 Hf1 C31 97.24(12)
N11 Hf1 C31 145.26(12)
N12 Hf1 C31 114.35(12)
C30 Hf1 C31 32.93(12)
N1 Hf1 C32 111.55(13)
N2 Hf1 C32 84.21(12)
N11 Hf1 C32 127.75(13)
N12 Hf1 C32 139.15(12)
C30 Hf1 C32 53.44(13)
C31 Hf1 C32 32.51(14)
N1 Hf1 C34 152.20(12)
N2 Hf1 C34 135.89(11)
N11 Hf1 C34 90.95(11)
N12 Hf1 C34 89.71(11)
C30 Hf1 C34 32.42(11)
C31 Hf1 C34 54.32(12)
C32 Hf1 C34 53.30(12)
N1 Hf1 C33 142.97(13)
N2 Hf1 C33 105.12(12)
N11 Hf1 C33 97.17(12)
N12 Hf1 C33 119.88(12)
C30 Hf1 C33 53.12(12)
C31 Hf1 C33 53.80(13)
C32 Hf1 C33 32.06(13)
C34 Hf1 C33 31.88(12)
N1 Hf1 Hf2 28.58(8)
N2 Hf1 Hf2 28.81(8)
N11 Hf1 Hf2 97.80(8)
N12 Hf1 Hf2 105.60(7)
C30 Hf1 Hf2 144.86(8)
C31 Hf1 Hf2 115.92(9)
C32 Hf1 Hf2 111.71(9)
C34 Hf1 Hf2 164.63(8)
C33 Hf1 Hf2 133.62(9)
N1 Hf2 N2 47.58(11)
N1 Hf2 N22 108.90(11)
N2 Hf2 N22 112.80(12)
N1 Hf2 N23 133.57(11)
N2 Hf2 N23 92.39(11)
N22 Hf2 N23 60.08(11)
N1 Hf2 C43 92.55(12)
N2 Hf2 C43 105.41(13)
N22 Hf2 C43 141.40(12)
N23 Hf2 C43 124.87(13)
N1 Hf2 C44 83.52(12)
N2 Hf2 C44 119.02(13)
N22 Hf2 C44 116.72(12)
N23 Hf2 C44 142.85(12)
C43 Hf2 C44 32.52(14)
N1 Hf2 C42 125.21(13)
N2 Hf2 C42 122.14(13)
N22 Hf2 C42 119.84(13)
N23 Hf2 C42 93.74(12)
C43 Hf2 C42 32.98(13)
C44 Hf2 C42 53.85(14)
N1 Hf2 C40 108.28(12)
N2 Hf2 C40 150.86(13)
N22 Hf2 C40 88.86(12)
N23 Hf2 C40 115.87(12)
C43 Hf2 C40 53.41(14)
C44 Hf2 C40 32.19(13)
C42 Hf2 C40 52.94(15)
N1 Hf2 C41 137.02(12)
N2 Hf2 C41 154.24(13)
N22 Hf2 C41 90.27(12)
N23 Hf2 C41 89.40(12)
C43 Hf2 C41 53.98(13)
C44 Hf2 C41 53.62(13)
C42 Hf2 C41 32.13(14)
C40 Hf2 C41 31.87(14)
N1 Hf2 Hf1 28.58(8)
N2 Hf2 Hf1 28.99(8)
N22 Hf2 Hf1 96.21(8)
N23 Hf2 Hf1 104.99(8)
C43 Hf2 Hf1 115.67(9)
C44 Hf2 Hf1 112.05(9)
C42 Hf2 Hf1 143.95(10)
C40 Hf2 Hf1 135.09(10)
C41 Hf2 Hf1 165.59(10)
N2 N1 Hf2 66.23(14)
N2 N1 Hf1 66.66(14)
Hf2 N1 Hf1 122.84(14)
N1 N2 Hf2 66.20(14)
N1 N2 Hf1 65.90(14)
Hf2 N2 Hf1 122.20(14)
C10 N11 C12 122.3(3)
C10 N11 Hf1 94.2(2)
C12 N11 Hf1 142.2(3)
C10 N12 C15 123.8(3)
C10 N12 Hf1 92.7(2)
C15 N12 Hf1 142.3(2)
N12 C10 N11 112.8(3)
N12 C10 C11 123.6(4)
N11 C10 C11 123.6(4)
C10 C11 H11A 109.5
C10 C11 H11B 109.5
H11A C11 H11B 109.5
C10 C11 H11C 109.5
H11A C11 H11C 109.5
H11B C11 H11C 109.5
N11 C12 C13 108.6(3)
N11 C12 C14 112.4(4)
C13 C12 C14 110.2(4)
N11 C12 H12 108.5
C13 C12 H12 108.5
C14 C12 H12 108.5
C12 C13 H13A 109.5
C12 C13 H13B 109.5
H13A C13 H13B 109.5
C12 C13 H13C 109.5
H13A C13 H13C 109.5
H13B C13 H13C 109.5
C12 C14 H14A 109.5
C12 C14 H14B 109.5
H14A C14 H14B 109.5
C12 C14 H14C 109.5
H14A C14 H14C 109.5
H14B C14 H14C 109.5
N12 C15 C16 108.6(3)
N12 C15 C17 111.7(3)
C16 C15 C17 111.6(4)
N12 C15 H15 108.3
C16 C15 H15 108.3
C17 C15 H15 108.3
C15 C16 H16A 109.5
C15 C16 H16B 109.5
H16A C16 H16B 109.5
C15 C16 H16C 109.5
H16A C16 H16C 109.5
H16B C16 H16C 109.5
C15 C17 H17A 109.5
C15 C17 H17B 109.5
H17A C17 H17B 109.5
C15 C17 H17C 109.5
H17A C17 H17C 109.5
H17B C17 H17C 109.5
C20 N22 C22 124.3(3)
C20 N22 Hf2 94.8(2)
C22 N22 Hf2 140.2(2)
C20 N23 C25 122.5(3)
C20 N23 Hf2 91.5(2)
C25 N23 Hf2 142.1(3)
N23 C20 N22 113.2(3)
N23 C20 C21 124.2(4)
N22 C20 C21 122.6(4)
C20 C21 H21A 109.5
C20 C21 H21B 109.5
H21A C21 H21B 109.5
C20 C21 H21C 109.5
H21A C21 H21C 109.5
H21B C21 H21C 109.5
N22 C22 C24 112.2(3)
N22 C22 C23 108.2(3)
C24 C22 C23 110.4(4)
N22 C22 H22 108.6
C24 C22 H22 108.6
C23 C22 H22 108.6
C22 C23 H23A 109.5
C22 C23 H23B 109.5
H23A C23 H23B 109.5
C22 C23 H23C 109.5
H23A C23 H23C 109.5
H23B C23 H23C 109.5
C22 C24 H24A 109.5
C22 C24 H24B 109.5
H24A C24 H24B 109.5
C22 C24 H24C 109.5
H24A C24 H24C 109.5
H24B C24 H24C 109.5
N23 C25 C27 111.4(4)
N23 C25 C26 107.9(4)
C27 C25 C26 112.3(5)
N23 C25 H25 108.4
C27 C25 H25 108.4
C26 C25 H25 108.4
C25 C26 H26A 109.5
C25 C26 H26B 109.5
H26A C26 H26B 109.5
C25 C26 H26C 109.5
H26A C26 H26C 109.5
H26B C26 H26C 109.5
C25 C27 H27A 109.5
C25 C27 H27B 109.5
H27A C27 H27B 109.5
C25 C27 H27C 109.5
H27A C27 H27C 109.5
H27B C27 H27C 109.5
C34 C30 C31 109.5(3)
C34 C30 Hf1 76.44(19)
C31 C30 Hf1 73.6(2)
C34 C30 H30 126(2)
C31 C30 H30 125(2)
Hf1 C30 H30 114(2)
C30 C31 C32 106.8(3)
C30 C31 C35 126.5(4)
C32 C31 C35 126.6(4)
C30 C31 Hf1 73.48(19)
C32 C31 Hf1 76.2(2)
C35 C31 Hf1 117.1(3)
C31 C32 C33 108.5(3)
C31 C32 C36 125.3(4)
C33 C32 C36 126.1(4)
C31 C32 Hf1 71.31(19)
C33 C32 Hf1 75.3(2)
C36 C32 Hf1 120.8(3)
C34 C33 C32 108.0(3)
C34 C33 C37 125.9(4)
C32 C33 C37 125.9(4)
C34 C33 Hf1 72.84(19)
C32 C33 Hf1 72.59(19)
C37 C33 Hf1 124.2(3)
C30 C34 C33 107.2(3)
C30 C34 C38 125.3(3)
C33 C34 C38 127.6(4)
C30 C34 Hf1 71.14(18)
C33 C34 Hf1 75.29(19)
C38 C34 Hf1 120.3(2)
C31 C35 H35A 109.5
C31 C35 H35B 109.5
H35A C35 H35B 109.5
C31 C35 H35C 109.5
H35A C35 H35C 109.5
H35B C35 H35C 109.5
C32 C36 H36A 109.5
C32 C36 H36B 109.5
H36A C36 H36B 109.5
C32 C36 H36C 109.5
H36A C36 H36C 109.5
H36B C36 H36C 109.5
C33 C37 H37A 109.5
C33 C37 H37B 109.5
H37A C37 H37B 109.5
C33 C37 H37C 109.5
H37A C37 H37C 109.5
H37B C37 H37C 109.5
C34 C38 H38A 109.5
C34 C38 H38B 109.5
H38A C38 H38B 109.5
C34 C38 H38C 109.5
H38A C38 H38C 109.5
H38B C38 H38C 109.5
C41 C40 C44 109.3(4)
C41 C40 Hf2 74.4(2)
C44 C40 Hf2 72.8(2)
C41 C40 H40 125(3)
C44 C40 H40 126(3)
Hf2 C40 H40 118(3)
C40 C41 C42 107.2(4)
C40 C41 C45 126.1(4)
C42 C41 C45 126.7(5)
C40 C41 Hf2 73.7(2)
C42 C41 Hf2 72.5(2)
C45 C41 Hf2 120.0(3)
C41 C42 C43 108.2(4)
C41 C42 C46 125.5(4)
C43 C42 C46 126.0(5)
C41 C42 Hf2 75.3(2)
C43 C42 Hf2 72.3(2)
C46 C42 Hf2 123.0(3)
C44 C43 C42 107.7(4)
C44 C43 C47 125.7(4)
C42 C43 C47 126.5(4)
C44 C43 Hf2 74.9(2)
C42 C43 Hf2 74.7(2)
C47 C43 Hf2 118.0(3)
C43 C44 C40 107.5(4)
C43 C44 C48 125.9(4)
C40 C44 C48 126.6(4)
C43 C44 Hf2 72.6(2)
C40 C44 Hf2 75.0(2)
C48 C44 Hf2 119.1(3)
C41 C45 H45A 109.5
C41 C45 H45B 109.5
H45A C45 H45B 109.5
C41 C45 H45C 109.5
H45A C45 H45C 109.5
H45B C45 H45C 109.5
C42 C46 H46A 109.5
C42 C46 H46B 109.5
H46A C46 H46B 109.5
C42 C46 H46C 109.5
H46A C46 H46C 109.5
H46B C46 H46C 109.5
C43 C47 H47A 109.5
C43 C47 H47B 109.5
H47A C47 H47B 109.5
C43 C47 H47C 109.5
H47A C47 H47C 109.5
H47B C47 H47C 109.5
C44 C48 H48A 109.5
C44 C48 H48B 109.5
H48A C48 H48B 109.5
C44 C48 H48C 109.5
H48A C48 H48C 109.5
H48B C48 H48C 109.5

loop_
_geom_bond_atom_site_label_1
_geom_bond_atom_site_label_2
_geom_bond_distance
Hf1 N1 2.020(3)
Hf1 N2 2.032(3)
Hf1 N11 2.197(3)
Hf1 N12 2.248(3)
Hf1 C30 2.487(3)
Hf1 C31 2.489(3)
Hf1 C32 2.551(3)
Hf1 C34 2.555(3)
Hf1 C33 2.587(3)
Hf1 Hf2 3.5475(2)
Hf2 N1 2.020(3)
Hf2 N2 2.020(3)
Hf2 N22 2.182(3)
Hf2 N23 2.262(3)
Hf2 C43 2.499(4)
Hf2 C44 2.529(4)
Hf2 C42 2.530(4)
Hf2 C40 2.557(4)
Hf2 C41 2.566(3)
N1 N2 1.630(4)
N11 C10 1.348(5)
N11 C12 1.459(5)
N12 C10 1.321(5)
N12 C15 1.467(4)
C10 C11 1.503(5)
C11 H11A 0.9700
C11 H11B 0.9700
C11 H11C 0.9700
C12 C13 1.516(6)
C12 C14 1.531(6)
C12 H12 0.9900
C13 H13A 0.9700
C13 H13B 0.9700
C13 H13C 0.9700
C14 H14A 0.9700
C14 H14B 0.9700
C14 H14C 0.9700
C15 C16 1.506(6)
C15 C17 1.515(6)
C15 H15 0.9900
C16 H16A 0.9700
C16 H16B 0.9700
C16 H16C 0.9700
C17 H17A 0.9700
C17 H17B 0.9700
C17 H17C 0.9700
N22 C20 1.337(5)
N22 C22 1.462(5)
N23 C20 1.329(5)
N23 C25 1.461(5)
C20 C21 1.512(5)
C21 H21A 0.9700
C21 H21B 0.9700
C21 H21C 0.9700
C22 C24 1.509(6)
C22 C23 1.522(6)
C22 H22 0.9900
C23 H23A 0.9700
C23 H23B 0.9700
C23 H23C 0.9700
C24 H24A 0.9700
C24 H24B 0.9700
C24 H24C 0.9700
C25 C27 1.518(6)
C25 C26 1.525(7)
C25 H25 0.9900
C26 H26A 0.9700
C26 H26B 0.9700
C26 H26C 0.9700
C27 H27A 0.9700
C27 H27B 0.9700
C27 H27C 0.9700
C30 C34 1.409(5)
C30 C31 1.410(5)
C30 H30 0.970(10)
C31 C32 1.412(6)
C31 C35 1.509(6)
C32 C33 1.419(6)
C32 C36 1.508(6)
C33 C34 1.412(5)
C33 C37 1.509(6)
C34 C38 1.512(5)
C35 H35A 0.9700
C35 H35B 0.9700
C35 H35C 0.9700
C36 H36A 0.9700
C36 H36B 0.9700
C36 H36C 0.9700
C37 H37A 0.9700
C37 H37B 0.9700
C37 H37C 0.9700
C38 H38A 0.9700
C38 H38B 0.9700
C38 H38C 0.9700
C40 C41 1.407(6)
C40 C44 1.410(6)
C40 H40 0.965(10)
C41 C42 1.411(6)
C41 C45 1.513(6)
C42 C43 1.428(6)
C42 C46 1.496(7)
C43 C44 1.408(6)
C43 C47 1.506(6)
C44 C48 1.505(6)
C45 H45A 0.9700
C45 H45B 0.9700
C45 H45C 0.9700
C46 H46A 0.9700
C46 H46B 0.9700
C46 H46C 0.9700
C47 H47A 0.9700
C47 H47B 0.9700
C47 H47C 0.9700
C48 H48A 0.9700
C48 H48B 0.9700
C48 H48C 0.9700

loop_
_geom_torsion_atom_site_label_1
_geom_torsion_atom_site_label_2
_geom_torsion_atom_site_label_3
_geom_torsion_atom_site_label_4
_geom_torsion
N2 Hf1 Hf2 N1 113.8(3)
N11 Hf1 Hf2 N1 -128.50(19)
N12 Hf1 Hf2 N1 -67.58(19)
C30 Hf1 Hf2 N1 38.7(2)
C31 Hf1 Hf2 N1 60.1(2)
C32 Hf1 Hf2 N1 95.5(2)
C34 Hf1 Hf2 N1 107.4(4)
C33 Hf1 Hf2 N1 123.8(2)
N1 Hf1 Hf2 N2 -113.8(3)
N11 Hf1 Hf2 N2 117.7(2)
N12 Hf1 Hf2 N2 178.6(2)
C30 Hf1 Hf2 N2 -75.1(2)
C31 Hf1 Hf2 N2 -53.7(2)
C32 Hf1 Hf2 N2 -18.3(2)
C34 Hf1 Hf2 N2 -6.4(4)
C33 Hf1 Hf2 N2 10.0(2)
N1 Hf1 Hf2 N22 118.78(19)
N2 Hf1 Hf2 N22 -127.4(2)
N11 Hf1 Hf2 N22 -9.72(11)
N12 Hf1 Hf2 N22 51.19(11)
C30 Hf1 Hf2 N22 157.50(17)
C31 Hf1 Hf2 N22 178.91(13)
C32 Hf1 Hf2 N22 -145.75(14)
C34 Hf1 Hf2 N22 -133.9(3)
C33 Hf1 Hf2 N22 -117.46(15)
N1 Hf1 Hf2 N23 179.42(19)
N2 Hf1 Hf2 N23 -66.8(2)
N11 Hf1 Hf2 N23 50.92(11)
N12 Hf1 Hf2 N23 111.84(11)
C30 Hf1 Hf2 N23 -141.86(17)
C31 Hf1 Hf2 N23 -120.45(14)
C32 Hf1 Hf2 N23 -85.10(14)
C34 Hf1 Hf2 N23 -73.2(3)
C33 Hf1 Hf2 N23 -56.81(15)
N1 Hf1 Hf2 C43 -38.8(2)
N2 Hf1 Hf2 C43 75.0(2)
N11 Hf1 Hf2 C43 -167.32(14)
N12 Hf1 Hf2 C43 -106.40(14)
C30 Hf1 Hf2 C43 -0.10(19)
C31 Hf1 Hf2 C43 21.31(16)
C32 Hf1 Hf2 C43 56.66(16)
C34 Hf1 Hf2 C43 68.5(3)
C33 Hf1 Hf2 C43 84.95(17)
N1 Hf1 Hf2 C44 -3.4(2)
N2 Hf1 Hf2 C44 110.4(2)
N11 Hf1 Hf2 C44 -131.88(13)
N12 Hf1 Hf2 C44 -70.96(13)
C30 Hf1 Hf2 C44 35.35(19)
C31 Hf1 Hf2 C44 56.76(15)
C32 Hf1 Hf2 C44 92.10(16)
C34 Hf1 Hf2 C44 104.0(3)
C33 Hf1 Hf2 C44 120.39(17)
N1 Hf1 Hf2 C42 -61.7(2)
N2 Hf1 Hf2 C42 52.1(3)
N11 Hf1 Hf2 C42 169.80(19)
N12 Hf1 Hf2 C42 -129.29(19)
C30 Hf1 Hf2 C42 -23.0(2)
C31 Hf1 Hf2 C42 -1.6(2)
C32 Hf1 Hf2 C42 33.8(2)
C34 Hf1 Hf2 C42 45.7(4)
C33 Hf1 Hf2 C42 62.1(2)
N1 Hf1 Hf2 C40 24.1(2)
N2 Hf1 Hf2 C40 137.9(2)
N11 Hf1 Hf2 C40 -104.36(16)
N12 Hf1 Hf2 C40 -43.44(16)
C30 Hf1 Hf2 C40 62.9(2)
C31 Hf1 Hf2 C40 84.27(17)
C32 Hf1 Hf2 C40 119.61(18)
C34 Hf1 Hf2 C40 131.5(3)
C33 Hf1 Hf2 C40 147.91(19)
N1 Hf1 Hf2 C41 2.5(4)
N2 Hf1 Hf2 C41 116.3(4)
N11 Hf1 Hf2 C41 -126.0(4)
N12 Hf1 Hf2 C41 -65.1(4)
C30 Hf1 Hf2 C41 41.2(4)
C31 Hf1 Hf2 C41 62.6(4)
C32 Hf1 Hf2 C41 98.0(4)
C34 Hf1 Hf2 C41 109.9(5)
C33 Hf1 Hf2 C41 126.3(4)
N22 Hf2 N1 N2 -104.00(16)
N23 Hf2 N1 N2 -37.7(2)
C43 Hf2 N1 N2 108.64(17)
C44 Hf2 N1 N2 139.93(18)
C42 Hf2 N1 N2 103.72(19)
C40 Hf2 N1 N2 160.78(16)
C41 Hf2 N1 N2 144.0(2)
Hf1 Hf2 N1 N2 -36.92(15)
N2 Hf2 N1 Hf1 36.92(15)
N22 Hf2 N1 Hf1 -67.08(18)
N23 Hf2 N1 Hf1 -0.8(3)
C43 Hf2 N1 Hf1 145.56(18)
C44 Hf2 N1 Hf1 176.85(19)
C42 Hf2 N1 Hf1 140.64(17)
C40 Hf2 N1 Hf1 -162.30(16)
C41 Hf2 N1 Hf1 -179.09(16)
N11 Hf1 N1 N2 95.20(17)
N12 Hf1 N1 N2 153.65(15)
C30 Hf1 N1 N2 -118.60(17)
C31 Hf1 N1 N2 -90.90(17)
C32 Hf1 N1 N2 -59.34(19)
C34 Hf1 N1 N2 -110.4(3)
C33 Hf1 N1 N2 -51.0(3)
Hf2 Hf1 N1 N2 36.78(15)
N2 Hf1 N1 Hf2 -36.78(15)
N11 Hf1 N1 Hf2 58.4(2)
N12 Hf1 N1 Hf2 116.87(17)
C30 Hf1 N1 Hf2 -155.38(15)
C31 Hf1 N1 Hf2 -127.68(18)
C32 Hf1 N1 Hf2 -96.12(19)
C34 Hf1 N1 Hf2 -147.16(19)
C33 Hf1 N1 Hf2 -87.8(2)
Hf1 N1 N2 Hf2 -146.65(13)
Hf2 N1 N2 Hf1 146.65(13)
N22 Hf2 N2 N1 95.27(16)
N23 Hf2 N2 N1 153.68(16)
C43 Hf2 N2 N1 -79.08(18)
C44 Hf2 N2 N1 -47.0(2)
C42 Hf2 N2 N1 -110.38(18)
C40 Hf2 N2 N1 -39.9(3)
C41 Hf2 N2 N1 -112.7(3)
Hf1 Hf2 N2 N1 36.37(15)
N1 Hf2 N2 Hf1 -36.37(15)
N22 Hf2 N2 Hf1 58.9(2)
N23 Hf2 N2 Hf1 117.31(18)
C43 Hf2 N2 Hf1 -115.46(18)
C44 Hf2 N2 Hf1 -83.4(2)
C42 Hf2 N2 Hf1 -146.75(17)
C40 Hf2 N2 Hf1 -76.3(3)
C41 Hf2 N2 Hf1 -149.1(2)
N11 Hf1 N2 N1 -105.38(16)
N12 Hf1 N2 N1 -38.3(2)
C30 Hf1 N2 N1 96.83(18)
C31 Hf1 N2 N1 96.62(17)
C32 Hf1 N2 N1 126.47(18)
C34 Hf1 N2 N1 141.09(17)
C33 Hf1 N2 N1 151.00(16)
Hf2 Hf1 N2 N1 -36.47(15)
N1 Hf1 N2 Hf2 36.47(15)
N11 Hf1 N2 Hf2 -68.91(19)
N12 Hf1 N2 Hf2 -1.9(3)
C30 Hf1 N2 Hf2 133.30(16)
C31 Hf1 N2 Hf2 133.09(18)
C32 Hf1 N2 Hf2 162.9(2)
C34 Hf1 N2 Hf2 177.56(14)
C33 Hf1 N2 Hf2 -172.53(17)
N1 Hf1 N11 C10 75.3(2)
N2 Hf1 N11 C10 126.6(2)
N12 Hf1 N11 C10 -3.96(19)
C30 Hf1 N11 C10 -72.2(2)
C31 Hf1 N11 C10 -94.1(3)
C32 Hf1 N11 C10 -135.1(2)
C34 Hf1 N11 C10 -93.1(2)
C33 Hf1 N11 C10 -124.4(2)
Hf2 Hf1 N11 C10 99.6(2)
N1 Hf1 N11 C12 -90.2(4)
N2 Hf1 N11 C12 -39.0(4)
N12 Hf1 N11 C12 -169.5(4)
C30 Hf1 N11 C12 122.2(4)
C31 Hf1 N11 C12 100.3(4)
C32 Hf1 N11 C12 59.4(4)
C34 Hf1 N11 C12 101.4(4)
C33 Hf1 N11 C12 70.0(4)
Hf2 Hf1 N11 C12 -65.9(4)
N1 Hf1 N12 C10 -112.3(2)
N2 Hf1 N12 C10 -85.1(2)
N11 Hf1 N12 C10 4.04(19)
C30 Hf1 N12 C10 127.6(2)
C31 Hf1 N12 C10 145.3(2)
C32 Hf1 N12 C10 118.4(2)
C34 Hf1 N12 C10 95.3(2)
C33 Hf1 N12 C10 84.5(2)
Hf2 Hf1 N12 C10 -86.04(19)
N1 Hf1 N12 C15 53.7(4)
N2 Hf1 N12 C15 80.9(4)
N11 Hf1 N12 C15 170.1(4)
C30 Hf1 N12 C15 -66.4(4)
C31 Hf1 N12 C15 -48.7(4)
C32 Hf1 N12 C15 -75.6(4)
C34 Hf1 N12 C15 -98.7(4)
C33 Hf1 N12 C15 -109.5(4)
Hf2 Hf1 N12 C15 80.0(4)
C15 N12 C10 N11 -175.9(3)
Hf1 N12 C10 N11 -6.2(3)
C15 N12 C10 C11 2.5(5)
Hf1 N12 C10 C11 172.3(3)
C12 N11 C10 N12 175.9(3)
Hf1 N11 C10 N12 6.3(3)
C12 N11 C10 C11 -2.5(6)
Hf1 N11 C10 C11 -172.1(3)
C10 N11 C12 C13 -159.8(4)
Hf1 N11 C12 C13 3.1(6)
C10 N11 C12 C14 77.9(5)
Hf1 N11 C12 C14 -119.2(4)
C10 N12 C15 C16 150.4(3)
Hf1 N12 C15 C16 -12.7(5)
C10 N12 C15 C17 -86.0(5)
Hf1 N12 C15 C17 110.9(4)
N1 Hf2 N22 C20 126.2(2)
N2 Hf2 N22 C20 75.2(2)
N23 Hf2 N22 C20 -3.9(2)
C43 Hf2 N22 C20 -113.5(3)
C44 Hf2 N22 C20 -141.6(2)
C42 Hf2 N22 C20 -79.8(2)
C40 Hf2 N22 C20 -124.9(2)
C41 Hf2 N22 C20 -93.0(2)
Hf1 Hf2 N22 C20 99.9(2)
N1 Hf2 N22 C22 -44.1(4)
N2 Hf2 N22 C22 -95.1(4)
N23 Hf2 N22 C22 -174.2(4)
C43 Hf2 N22 C22 76.2(4)
C44 Hf2 N22 C22 48.1(4)
C42 Hf2 N22 C22 109.9(4)
C40 Hf2 N22 C22 64.9(4)
C41 Hf2 N22 C22 96.7(4)
Hf1 Hf2 N22 C22 -70.4(4)
N1 Hf2 N23 C20 -84.3(3)
N2 Hf2 N23 C20 -111.2(2)
N22 Hf2 N23 C20 3.9(2)
C43 Hf2 N23 C20 138.1(2)
C44 Hf2 N23 C20 99.6(3)
C42 Hf2 N23 C20 126.4(2)
C40 Hf2 N23 C20 76.1(2)
C41 Hf2 N23 C20 94.5(2)
Hf1 Hf2 N23 C20 -84.7(2)
N1 Hf2 N23 C25 71.0(5)
N2 Hf2 N23 C25 44.1(4)
N22 Hf2 N23 C25 159.2(5)
C43 Hf2 N23 C25 -66.5(5)
C44 Hf2 N23 C25 -105.1(4)
C42 Hf2 N23 C25 -78.3(4)
C40 Hf2 N23 C25 -128.5(4)
C41 Hf2 N23 C25 -110.2(4)
Hf1 Hf2 N23 C25 70.6(4)
C25 N23 C20 N22 -168.2(3)
Hf2 N23 C20 N22 -6.0(3)
C25 N23 C20 C21 11.2(6)
Hf2 N23 C20 C21 173.4(4)
C22 N22 C20 N23 178.7(3)
Hf2 N22 C20 N23 6.2(3)
C22 N22 C20 C21 -0.7(6)
Hf2 N22 C20 C21 -173.2(3)
C20 N22 C22 C24 77.8(5)
Hf2 N22 C22 C24 -114.0(4)
C20 N22 C22 C23 -160.2(4)
Hf2 N22 C22 C23 8.1(6)
C20 N23 C25 C27 -92.3(5)
Hf2 N23 C25 C27 117.4(5)
C20 N23 C25 C26 144.0(4)
Hf2 N23 C25 C26 -6.3(7)
N1 Hf1 C30 C34 172.9(2)
N2 Hf1 C30 C34 115.1(2)
N11 Hf1 C30 C34 -41.6(2)
N12 Hf1 C30 C34 -95.3(2)
C31 Hf1 C30 C34 115.4(3)
C32 Hf1 C30 C34 77.3(2)
C33 Hf1 C30 C34 37.0(2)
Hf2 Hf1 C30 C34 152.60(16)
N1 Hf1 C30 C31 57.4(3)
N2 Hf1 C30 C31 -0.4(3)
N11 Hf1 C30 C31 -157.0(2)
N12 Hf1 C30 C31 149.3(2)
C32 Hf1 C30 C31 -38.2(2)
C34 Hf1 C30 C31 -115.4(3)
C33 Hf1 C30 C31 -78.5(3)
Hf2 Hf1 C30 C31 37.2(3)
C34 C30 C31 C32 0.9(4)
Hf1 C30 C31 C32 69.5(2)
C34 C30 C31 C35 179.5(3)
Hf1 C30 C31 C35 -111.9(4)
C34 C30 C31 Hf1 -68.7(2)
N1 Hf1 C31 C30 -132.4(2)
N2 Hf1 C31 C30 179.7(2)
N11 Hf1 C31 C30 37.9(3)
N12 Hf1 C31 C30 -34.0(3)
C32 Hf1 C31 C30 112.6(3)
C34 Hf1 C31 C30 36.6(2)
C33 Hf1 C31 C30 76.2(2)
Hf2 Hf1 C31 C30 -157.27(19)
N1 Hf1 C31 C32 115.1(2)
N2 Hf1 C31 C32 67.1(2)
N11 Hf1 C31 C32 -74.7(3)
N12 Hf1 C31 C32 -146.6(2)
C30 Hf1 C31 C32 -112.6(3)
C34 Hf1 C31 C32 -76.0(2)
C33 Hf1 C31 C32 -36.3(2)
Hf2 Hf1 C31 C32 90.2(2)
N1 Hf1 C31 C35 -9.3(4)
N2 Hf1 C31 C35 -57.2(4)
N11 Hf1 C31 C35 160.9(3)
N12 Hf1 C31 C35 89.1(3)
C30 Hf1 C31 C35 123.1(5)
C32 Hf1 C31 C35 -124.4(4)
C34 Hf1 C31 C35 159.7(4)
C33 Hf1 C31 C35 -160.7(4)
Hf2 Hf1 C31 C35 -34.2(4)
C30 C31 C32 C33 -0.9(4)
C35 C31 C32 C33 -179.5(3)
Hf1 C31 C32 C33 66.7(3)
C30 C31 C32 C36 177.3(4)
C35 C31 C32 C36 -1.3(6)
Hf1 C31 C32 C36 -115.0(4)
C30 C31 C32 Hf1 -67.7(2)
C35 C31 C32 Hf1 113.7(4)
N1 Hf1 C32 C31 -73.7(2)
N2 Hf1 C32 C31 -113.3(2)
N11 Hf1 C32 C31 136.0(2)
N12 Hf1 C32 C31 50.1(3)
C30 Hf1 C32 C31 38.7(2)
C34 Hf1 C32 C31 79.4(2)
C33 Hf1 C32 C31 115.8(3)
Hf2 Hf1 C32 C31 -104.5(2)
N1 Hf1 C32 C33 170.5(2)
N2 Hf1 C32 C33 131.0(2)
N11 Hf1 C32 C33 20.2(3)
N12 Hf1 C32 C33 -65.7(3)
C30 Hf1 C32 C33 -77.1(2)
C31 Hf1 C32 C33 -115.8(3)
C34 Hf1 C32 C33 -36.4(2)
Hf2 Hf1 C32 C33 139.7(2)
N1 Hf1 C32 C36 46.9(4)
N2 Hf1 C32 C36 7.3(4)
N11 Hf1 C32 C36 -103.4(4)
N12 Hf1 C32 C36 170.7(4)
C30 Hf1 C32 C36 159.3(5)
C31 Hf1 C32 C36 120.6(5)
C34 Hf1 C32 C36 -160.0(5)
C33 Hf1 C32 C36 -123.6(5)
Hf2 Hf1 C32 C36 16.1(4)
C31 C32 C33 C34 0.6(4)
C36 C32 C33 C34 -177.6(4)
Hf1 C32 C33 C34 64.7(2)
C31 C32 C33 C37 175.9(4)
C36 C32 C33 C37 -2.3(6)
Hf1 C32 C33 C37 -120.0(4)
C31 C32 C33 Hf1 -64.1(2)
C36 C32 C33 Hf1 117.7(4)
N1 Hf1 C33 C34 -130.5(2)
N2 Hf1 C33 C34 -166.9(2)
N11 Hf1 C33 C34 80.2(2)
N12 Hf1 C33 C34 20.8(3)
C30 Hf1 C33 C34 -37.6(2)
C31 Hf1 C33 C34 -78.9(2)
C32 Hf1 C33 C34 -115.8(3)
Hf2 Hf1 C33 C34 -171.85(17)
N1 Hf1 C33 C32 -14.7(3)
N2 Hf1 C33 C32 -51.1(3)
N11 Hf1 C33 C32 -164.0(2)
N12 Hf1 C33 C32 136.6(2)
C30 Hf1 C33 C32 78.2(3)
C31 Hf1 C33 C32 36.9(2)
C34 Hf1 C33 C32 115.8(3)
Hf2 Hf1 C33 C32 -56.1(3)
N1 Hf1 C33 C37 107.3(4)
N2 Hf1 C33 C37 70.9(4)
N11 Hf1 C33 C37 -42.0(4)
N12 Hf1 C33 C37 -101.4(4)
C30 Hf1 C33 C37 -159.8(4)
C31 Hf1 C33 C37 158.9(4)
C32 Hf1 C33 C37 122.0(5)
C34 Hf1 C33 C37 -122.2(5)
Hf2 Hf1 C33 C37 66.0(4)
C31 C30 C34 C33 -0.5(4)
Hf1 C30 C34 C33 -67.3(2)
C31 C30 C34 C38 -179.0(3)
Hf1 C30 C34 C38 114.2(3)
C31 C30 C34 Hf1 66.8(2)
C32 C33 C34 C30 -0.1(4)
C37 C33 C34 C30 -175.3(4)
Hf1 C33 C34 C30 64.5(2)
C32 C33 C34 C38 178.3(3)
C37 C33 C34 C38 3.1(6)
Hf1 C33 C34 C38 -117.1(4)
C32 C33 C34 Hf1 -64.6(2)
C37 C33 C34 Hf1 120.2(4)
N1 Hf1 C34 C30 -13.3(4)
N2 Hf1 C34 C30 -96.0(3)
N11 Hf1 C34 C30 143.5(2)
N12 Hf1 C34 C30 83.6(2)
C31 Hf1 C34 C30 -37.2(2)
C32 Hf1 C34 C30 -77.7(2)
C33 Hf1 C34 C30 -114.3(3)
Hf2 Hf1 C34 C30 -91.6(4)
N1 Hf1 C34 C33 101.0(3)
N2 Hf1 C34 C33 18.3(3)
N11 Hf1 C34 C33 -102.1(2)
N12 Hf1 C34 C33 -162.1(2)
C30 Hf1 C34 C33 114.3(3)
C31 Hf1 C34 C33 77.2(3)
C32 Hf1 C34 C33 36.6(2)
Hf2 Hf1 C34 C33 22.8(5)
N1 Hf1 C34 C38 -133.8(3)
N2 Hf1 C34 C38 143.5(3)
N11 Hf1 C34 C38 23.1(3)
N12 Hf1 C34 C38 -36.9(3)
C30 Hf1 C34 C38 -120.5(4)
C31 Hf1 C34 C38 -157.6(4)
C32 Hf1 C34 C38 161.8(4)
C33 Hf1 C34 C38 125.2(4)
Hf2 Hf1 C34 C38 148.0(3)
N1 Hf2 C40 C41 -158.1(2)
N2 Hf2 C40 C41 -128.2(3)
N22 Hf2 C40 C41 92.3(2)
N23 Hf2 C40 C41 36.7(3)
C43 Hf2 C40 C41 -78.9(3)
C44 Hf2 C40 C41 -116.5(4)
C42 Hf2 C40 C41 -37.3(2)
Hf1 Hf2 C40 C41 -169.99(19)
N1 Hf2 C40 C44 -41.6(3)
N2 Hf2 C40 C44 -11.7(4)
N22 Hf2 C40 C44 -151.1(3)
N23 Hf2 C40 C44 153.2(2)
C43 Hf2 C40 C44 37.6(2)
C42 Hf2 C40 C44 79.2(3)
C41 Hf2 C40 C44 116.5(4)
Hf1 Hf2 C40 C44 -53.5(3)
C44 C40 C41 C42 0.4(4)
Hf2 C40 C41 C42 65.3(3)
C44 C40 C41 C45 179.4(4)
Hf2 C40 C41 C45 -115.6(4)
C44 C40 C41 Hf2 -65.0(3)
N1 Hf2 C41 C40 31.3(3)
N2 Hf2 C41 C40 118.2(3)
N22 Hf2 C41 C40 -87.4(2)
N23 Hf2 C41 C40 -147.5(2)
C43 Hf2 C41 C40 76.9(3)
C44 Hf2 C41 C40 36.3(2)
C42 Hf2 C41 C40 114.5(4)
Hf1 Hf2 C41 C40 29.5(6)
N1 Hf2 C41 C42 -83.2(3)
N2 Hf2 C41 C42 3.7(5)
N22 Hf2 C41 C42 158.1(3)
N23 Hf2 C41 C42 98.0(3)
C43 Hf2 C41 C42 -37.6(2)
C44 Hf2 C41 C42 -78.2(3)
C40 Hf2 C41 C42 -114.5(4)
Hf1 Hf2 C41 C42 -85.0(5)
N1 Hf2 C41 C45 154.0(4)
N2 Hf2 C41 C45 -119.1(4)
N22 Hf2 C41 C45 35.3(4)
N23 Hf2 C41 C45 -24.8(4)
C43 Hf2 C41 C45 -160.4(5)
C44 Hf2 C41 C45 159.0(5)
C42 Hf2 C41 C45 -122.8(5)
C40 Hf2 C41 C45 122.7(5)
Hf1 Hf2 C41 C45 152.2(3)
C40 C41 C42 C43 -0.7(4)
C45 C41 C42 C43 -179.8(4)
Hf2 C41 C42 C43 65.4(3)
C40 C41 C42 C46 173.6(4)
C45 C41 C42 C46 -5.5(7)
Hf2 C41 C42 C46 -120.3(4)
C40 C41 C42 Hf2 -66.1(3)
C45 C41 C42 Hf2 114.8(4)
N1 Hf2 C42 C41 124.0(2)
N2 Hf2 C42 C41 -178.1(2)
N22 Hf2 C42 C41 -25.5(3)
N23 Hf2 C42 C41 -82.9(3)
C43 Hf2 C42 C41 115.0(4)
C44 Hf2 C42 C41 77.4(3)
C40 Hf2 C42 C41 37.0(2)
Hf1 Hf2 C42 C41 155.1(2)
N1 Hf2 C42 C43 9.0(3)
N2 Hf2 C42 C43 66.9(3)
N22 Hf2 C42 C43 -140.5(2)
N23 Hf2 C42 C43 162.1(3)
C44 Hf2 C42 C43 -37.6(2)
C40 Hf2 C42 C43 -78.0(3)
C41 Hf2 C42 C43 -115.0(4)
Hf1 Hf2 C42 C43 40.1(3)
N1 Hf2 C42 C46 -112.9(4)
N2 Hf2 C42 C46 -55.0(5)
N22 Hf2 C42 C46 97.6(4)
N23 Hf2 C42 C46 40.2(4)
C43 Hf2 C42 C46 -121.9(5)
C44 Hf2 C42 C46 -159.5(5)
C40 Hf2 C42 C46 160.1(5)
C41 Hf2 C42 C46 123.1(5)
Hf1 Hf2 C42 C46 -81.8(4)
C41 C42 C43 C44 0.8(4)
C46 C42 C43 C44 -173.4(4)
Hf2 C42 C43 C44 68.2(3)
C41 C42 C43 C47 178.8(4)
C46 C42 C43 C47 4.5(7)
Hf2 C42 C43 C47 -113.8(4)
C41 C42 C43 Hf2 -67.4(3)
C46 C42 C43 Hf2 118.4(4)
N1 Hf2 C43 C44 73.7(2)
N2 Hf2 C43 C44 120.3(2)
N22 Hf2 C43 C44 -51.4(3)
N23 Hf2 C43 C44 -135.6(2)
C42 Hf2 C43 C44 -113.7(4)
C40 Hf2 C43 C44 -37.2(2)
C41 Hf2 C43 C44 -77.1(3)
Hf1 Hf2 C43 C44 91.2(2)
N1 Hf2 C43 C42 -172.6(3)
N2 Hf2 C43 C42 -126.1(3)
N22 Hf2 C43 C42 62.3(3)
N23 Hf2 C43 C42 -21.9(3)
C44 Hf2 C43 C42 113.7(4)
C40 Hf2 C43 C42 76.4(3)
C41 Hf2 C43 C42 36.6(3)
Hf1 Hf2 C43 C42 -155.1(2)
N1 Hf2 C43 C47 -49.0(4)
N2 Hf2 C43 C47 -2.5(4)
N22 Hf2 C43 C47 -174.2(3)
N23 Hf2 C43 C47 101.7(4)
C44 Hf2 C43 C47 -122.8(5)
C42 Hf2 C43 C47 123.6(5)
C40 Hf2 C43 C47 -160.0(4)
C41 Hf2 C43 C47 160.2(4)
Hf1 Hf2 C43 C47 -31.6(4)
C42 C43 C44 C40 -0.6(4)
C47 C43 C44 C40 -178.6(4)
Hf2 C43 C44 C40 67.5(3)
C42 C43 C44 C48 178.2(4)
C47 C43 C44 C48 0.2(6)
Hf2 C43 C44 C48 -113.7(4)
C42 C43 C44 Hf2 -68.1(3)
C47 C43 C44 Hf2 113.9(4)
C41 C40 C44 C43 0.2(4)
Hf2 C40 C44 C43 -65.8(3)
C41 C40 C44 C48 -178.6(4)
Hf2 C40 C44 C48 115.4(4)
C41 C40 C44 Hf2 66.0(3)
N1 Hf2 C44 C43 -105.2(2)
N2 Hf2 C44 C43 -72.2(3)
N22 Hf2 C44 C43 146.9(2)
N23 Hf2 C44 C43 72.0(3)
C42 Hf2 C44 C43 38.1(2)
C40 Hf2 C44 C43 114.2(4)
C41 Hf2 C44 C43 78.3(3)
Hf1 Hf2 C44 C43 -103.5(2)
N1 Hf2 C44 C40 140.6(3)
N2 Hf2 C44 C40 173.5(2)
N22 Hf2 C44 C40 32.7(3)
N23 Hf2 C44 C40 -42.2(4)
C43 Hf2 C44 C40 -114.2(4)
C42 Hf2 C44 C40 -76.1(3)
C41 Hf2 C44 C40 -35.9(2)
Hf1 Hf2 C44 C40 142.2(2)
N1 Hf2 C44 C48 16.8(4)
N2 Hf2 C44 C48 49.7(4)
N22 Hf2 C44 C48 -91.1(4)
N23 Hf2 C44 C48 -166.0(3)
C43 Hf2 C44 C48 122.0(5)
C42 Hf2 C44 C48 160.1(4)
C40 Hf2 C44 C48 -123.8(5)
C41 Hf2 C44 C48 -159.8(4)
Hf1 Hf2 C44 C48 18.4(4)
